data_2221059
loop_
_publ_author_name
'Berners-Price, Susan J.'
'Navarro, Maribel'
'Skelton, Brian W.'

_publ_section_title
;
 1,2-Bis(di-2-pyridylphosphinoyl)ethane
;
_journal_coeditor_code FJ2193
_journal_issue 3
_journal_name_full 'Acta Crystallographica Section E'
_journal_page_first o542
_journal_paper_doi 10.1107/S1600536809004590
_journal_volume 65
_journal_year 2009
_chemical_formula_iupac 'C22 H20 N4 O2 P2'
_chemical_formula_moiety 'C22 H20 N4 O2 P2'
_chemical_formula_sum 'C22 H20 N4 O2 P2'
_chemical_formula_weight 434.36
_chemical_name_systematic
;
1,2-Bis(di-2-pyridylphosphinoyl)ethane
;
_space_group_IT_number 2
_symmetry_cell_setting triclinic
_symmetry_space_group_name_Hall '-P 1'
_symmetry_space_group_name_H-M 'P -1'
_atom_sites_solution_hydrogens geom
_atom_sites_solution_primary direct
_atom_sites_solution_secondary difmap
_audit_creation_method 'WinGX routine CIF_UPDATE'
_cell_angle_alpha 105.627(7)
_cell_angle_beta 92.429(5)
_cell_angle_gamma 112.559(7)
_cell_formula_units_Z 2
_cell_length_a 8.3760(6)
_cell_length_b 8.8496(8)
_cell_length_c 16.2332(11)
_cell_measurement_reflns_used 2539
_cell_measurement_temperature 110(2)
_cell_measurement_theta_max 32.6159
_cell_measurement_theta_min 3.2726
_cell_volume 1055.67(16)
_computing_cell_refinement 'CrysAlis RED (Oxford Diffraction, 2008)'
_computing_data_collection 'CrysAlis CCD (Oxford Diffraction, 2008)'
_computing_data_reduction 'CrysAlis RED (Oxford Diffraction, 2008)'
_computing_molecular_graphics 'ORTEPII (Johnson, 1976)'
_computing_publication_material 'publCIF (Westrip, 2009)'
_computing_structure_refinement 'SHELXL97 (Sheldrick, 2008)'
_computing_structure_solution 'SIR92 (Altomare <i>et al.</i>,  1994)'
_diffrn_ambient_temperature 110(2)
_diffrn_measured_fraction_theta_full 0.998
_diffrn_measured_fraction_theta_max 0.998
_diffrn_measurement_device_type
;
Oxford Diffraction Gemini
;
_diffrn_measurement_method \w
_diffrn_radiation_monochromator graphite
_diffrn_radiation_source ' sealed tube'
_diffrn_radiation_type MoK\a
_diffrn_radiation_wavelength 0.71073
_diffrn_reflns_av_R_equivalents 0.0593
_diffrn_reflns_limit_h_max 10
_diffrn_reflns_limit_h_min -10
_diffrn_reflns_limit_k_max 11
_diffrn_reflns_limit_k_min -11
_diffrn_reflns_limit_l_max 21
_diffrn_reflns_limit_l_min -21
_diffrn_reflns_number 10983
_diffrn_reflns_theta_full 27.5
_diffrn_reflns_theta_max 27.5
_diffrn_reflns_theta_min 3.28
_exptl_absorpt_coefficient_mu 0.233
_exptl_absorpt_correction_T_max 0.988
_exptl_absorpt_correction_T_min 0.968
_exptl_absorpt_correction_type gaussian
_exptl_absorpt_process_details '(<i>CrysAlis RED</i>; Oxford Diffraction, 2008)'
_exptl_crystal_colour colourless
_exptl_crystal_density_diffrn 1.366
_exptl_crystal_density_method 'not measured'
_exptl_crystal_description plate
_exptl_crystal_F_000 452
_exptl_crystal_size_max 0.2219
_exptl_crystal_size_mid 0.0966
_exptl_crystal_size_min 0.0554
_refine_diff_density_max 0.429
_refine_diff_density_min -0.338
_refine_ls_extinction_method none
_refine_ls_goodness_of_fit_ref 0.857
_refine_ls_hydrogen_treatment constr
_refine_ls_matrix_type full
_refine_ls_number_parameters 271
_refine_ls_number_reflns 4842
_refine_ls_number_restraints 0
_refine_ls_restrained_S_all 0.857
_refine_ls_R_factor_all 0.1067
_refine_ls_R_factor_gt 0.0516
_refine_ls_shift/su_max 0.002
_refine_ls_shift/su_mean 0
_refine_ls_structure_factor_coef Fsqd
_refine_ls_weighting_details 'calc w=1/[\s^2^(Fo^2^)+(0.0495P)^2^ ] where P=(Fo^2^+2Fc^2^)/3'
_refine_ls_weighting_scheme calc
_refine_ls_wR_factor_gt 0.102
_refine_ls_wR_factor_ref 0.1121
_reflns_number_gt 2698
_reflns_number_total 4842
_reflns_threshold_expression I>2\s(I)
_cod_data_source_file fj2193.cif
_cod_data_source_block I
_cod_depositor_comments
;
The following automatic conversions were performed:
'_exptl_absorpt_correction_type' value 'Gaussian' changed to 'gaussian'
according to '/home/saulius/struct/CIF-dictionaries/cif_core.dic'
dictionary named 'cif_core.dic' version 2.4.1 from 2010-06-29.

Automatic conversion script
Id: cif_fix_enum 1527 2010-12-29 10:47:43Z saulius 

The following automatic conversions were performed:

'_exptl_absorpt_correction_type' value 'Gaussian' changed to
'gaussian' according to
/home/saulius/struct/CIF-dictionaries/cif_core.dic dictionary named
'cif_core.dic' version 2.4.1 from 2010-06-29.

Automatic conversion script
Id: cif_fix_values 1715 2011-07-08 13:25:40Z adriana 
;
_cod_original_sg_symbol_Hall -p_1
_cod_database_code 2221059
_cod_database_fobs_code 2221059

loop_
_symmetry_equiv_pos_as_xyz
'x, y, z'
'-x, -y, -z'

loop_
_atom_site_type_symbol
_atom_site_label
_atom_site_fract_x
_atom_site_fract_y
_atom_site_fract_z
_atom_site_U_iso_or_equiv
_atom_site_adp_type
_atom_site_calc_flag
_atom_site_refinement_flags
_atom_site_occupancy
_atom_site_disorder_assembly
_atom_site_disorder_group
P P1 0.18196(9) 0.21056(9) 0.45935(4) 0.02233(18) Uani d . 1 . .
O O1 0.3253(2) 0.3074(2) 0.53572(11) 0.0272(4) Uani d . 1 . .
C C111 0.2511(3) 0.0876(3) 0.37091(16) 0.0217(6) Uani d . 1 . .
N N112 0.1239(3) -0.0366(3) 0.30732(14) 0.0267(5) Uani d . 1 . .
C C113 0.1759(4) -0.1218(4) 0.24034(17) 0.0320(7) Uani d . 1 . .
H H113 0.0879 -0.2109 0.195 0.038 Uiso calc R 1 . .
C C114 0.3487(4) -0.0891(4) 0.23254(18) 0.0320(7) Uani d . 1 . .
H H114 0.3782 -0.1528 0.1831 0.038 Uiso calc R 1 . .
C C115 0.4767(4) 0.0385(4) 0.29857(19) 0.0372(8) Uani d . 1 . .
H H115 0.5969 0.0641 0.2957 0.045 Uiso calc R 1 . .
C C116 0.4284(3) 0.1287(4) 0.36902(18) 0.0313(7) Uani d . 1 . .
H H116 0.5146 0.2172 0.4153 0.038 Uiso calc R 1 . .
C C121 0.1197(3) 0.3509(3) 0.41523(15) 0.0227(6) Uani d . 1 . .
N N122 -0.0518(3) 0.2959(3) 0.38395(15) 0.0300(6) Uani d . 1 . .
C C123 -0.0959(4) 0.4009(4) 0.35135(19) 0.0352(7) Uani d . 1 . .
H H123 -0.216 0.3661 0.3298 0.042 Uiso calc R 1 . .
C C124 0.0236(4) 0.5571(4) 0.34727(17) 0.0310(7) Uani d . 1 . .
H H124 -0.0142 0.6263 0.3228 0.037 Uiso calc R 1 . .
C C125 0.1972(4) 0.6111(4) 0.37892(17) 0.0316(7) Uani d . 1 . .
H H125 0.2816 0.7184 0.3773 0.038 Uiso calc R 1 . .
C C126 0.2464(3) 0.5055(3) 0.41316(16) 0.0256(6) Uani d . 1 . .
H H126 0.3659 0.5388 0.4351 0.031 Uiso calc R 1 . .
C C10 -0.0180(3) 0.0583(3) 0.47773(16) 0.0242(6) Uani d . 1 . .
H H10A -0.0786 0.121 0.5142 0.029 Uiso calc R 1 . .
H H10B -0.0962 -0.0124 0.4216 0.029 Uiso calc R 1 . .
P P2 0.68020(8) 0.27338(9) 0.04404(4) 0.02132(18) Uani d . 1 . .
O O2 0.7095(2) 0.3187(2) -0.03767(11) 0.0278(4) Uani d . 1 . .
C C211 0.6499(3) 0.4398(3) 0.12649(16) 0.0213(6) Uani d . 1 . .
N N212 0.6135(3) 0.4071(3) 0.20118(14) 0.0279(5) Uani d . 1 . .
C C213 0.6005(4) 0.5335(4) 0.26420(18) 0.0327(7) Uani d . 1 . .
H H213 0.5758 0.5138 0.3179 0.039 Uiso calc R 1 . .
C C214 0.6210(3) 0.6903(4) 0.2556(2) 0.0358(7) Uani d . 1 . .
H H214 0.6111 0.7759 0.3025 0.043 Uiso calc R 1 . .
C C215 0.6559(3) 0.7211(4) 0.1781(2) 0.0347(7) Uani d . 1 . .
H H215 0.6695 0.8277 0.1702 0.042 Uiso calc R 1 . .
C C216 0.6707(3) 0.5931(4) 0.11223(19) 0.0299(7) Uani d . 1 . .
H H216 0.6949 0.61 0.058 0.036 Uiso calc R 1 . .
C C221 0.8672(3) 0.2545(3) 0.09411(16) 0.0218(6) Uani d . 1 . .
N N222 0.8365(3) 0.1354(3) 0.13511(14) 0.0285(5) Uani d . 1 . .
C C223 0.9776(4) 0.1286(4) 0.17259(18) 0.0335(7) Uani d . 1 . .
H H223 0.9594 0.0457 0.2022 0.04 Uiso calc R 1 . .
C C224 1.1484(4) 0.2342(4) 0.17114(18) 0.0330(7) Uani d . 1 . .
H H224 1.2439 0.2227 0.1984 0.04 Uiso calc R 1 . .
C C225 1.1771(3) 0.3559(4) 0.12949(18) 0.0342(7) Uani d . 1 . .
H H225 1.2929 0.4316 0.1281 0.041 Uiso calc R 1 . .
C C226 1.0340(3) 0.3661(4) 0.08959(17) 0.0278(6) Uani d . 1 . .
H H226 1.0498 0.4481 0.0596 0.033 Uiso calc R 1 . .
C C20 0.4938(3) 0.0766(3) 0.03363(16) 0.0212(6) Uani d . 1 . .
H H20A 0.4874 0.0554 0.0905 0.025 Uiso calc R 1 . .
H H20B 0.3853 0.0876 0.0159 0.025 Uiso calc R 1 . .

loop_
_atom_site_aniso_label
_atom_site_aniso_U_11
_atom_site_aniso_U_22
_atom_site_aniso_U_33
_atom_site_aniso_U_12
_atom_site_aniso_U_13
_atom_site_aniso_U_23
P1 0.0206(4) 0.0253(4) 0.0224(4) 0.0096(3) 0.0051(3) 0.0090(3)
O1 0.0232(9) 0.0318(11) 0.0235(10) 0.0099(9) 0.0022(8) 0.0063(8)
C111 0.0238(14) 0.0239(15) 0.0205(13) 0.0105(12) 0.0034(11) 0.0107(12)
N112 0.0328(13) 0.0261(14) 0.0234(12) 0.0148(11) 0.0026(10) 0.0073(11)
C113 0.0433(18) 0.0298(17) 0.0235(15) 0.0168(15) 0.0002(13) 0.0072(13)
C114 0.0463(18) 0.0262(17) 0.0295(16) 0.0186(15) 0.0148(14) 0.0115(14)
C115 0.0328(16) 0.0311(18) 0.050(2) 0.0137(14) 0.0224(15) 0.0120(16)
C116 0.0261(15) 0.0256(17) 0.0358(17) 0.0058(13) 0.0070(13) 0.0063(14)
C121 0.0250(14) 0.0237(15) 0.0201(14) 0.0105(12) 0.0067(11) 0.0066(12)
N122 0.0216(12) 0.0288(14) 0.0420(14) 0.0083(11) 0.0007(10) 0.0181(12)
C123 0.0262(15) 0.0337(19) 0.0480(19) 0.0103(14) 0.0022(13) 0.0197(15)
C124 0.0354(16) 0.0282(17) 0.0341(16) 0.0159(14) 0.0042(13) 0.0128(14)
C125 0.0342(16) 0.0201(16) 0.0361(17) 0.0037(13) 0.0084(13) 0.0126(13)
C126 0.0239(14) 0.0268(16) 0.0232(14) 0.0083(12) 0.0031(11) 0.0065(12)
C10 0.0213(14) 0.0279(16) 0.0256(14) 0.0110(12) 0.0061(11) 0.0104(12)
P2 0.0193(3) 0.0198(4) 0.0227(4) 0.0056(3) 0.0010(3) 0.0071(3)
O2 0.0289(10) 0.0251(11) 0.0265(10) 0.0079(9) 0.0018(8) 0.0084(9)
C211 0.0125(12) 0.0214(15) 0.0253(14) 0.0052(11) -0.0033(11) 0.0037(12)
N212 0.0272(12) 0.0358(15) 0.0220(12) 0.0161(11) -0.0015(10) 0.0070(11)
C213 0.0332(16) 0.044(2) 0.0234(15) 0.0229(15) 0.0014(12) 0.0042(14)
C214 0.0262(15) 0.0336(19) 0.0426(19) 0.0162(14) 0.0004(14) -0.0008(15)
C215 0.0232(15) 0.0180(16) 0.057(2) 0.0052(12) 0.0057(14) 0.0069(15)
C216 0.0195(14) 0.0267(17) 0.0400(17) 0.0058(12) 0.0060(12) 0.0104(14)
C221 0.0225(14) 0.0214(15) 0.0208(14) 0.0089(12) 0.0039(11) 0.0053(12)
N222 0.0250(12) 0.0265(14) 0.0348(13) 0.0087(11) 0.0012(10) 0.0141(11)
C223 0.0295(16) 0.0307(18) 0.0421(18) 0.0093(14) 0.0003(13) 0.0191(15)
C224 0.0234(15) 0.0388(19) 0.0399(18) 0.0134(14) -0.0027(13) 0.0169(15)
C225 0.0196(14) 0.0389(19) 0.0412(18) 0.0069(13) 0.0058(13) 0.0155(15)
C226 0.0240(14) 0.0279(17) 0.0321(16) 0.0069(13) 0.0059(12) 0.0157(13)
C20 0.0185(13) 0.0212(15) 0.0226(14) 0.0072(11) -0.0002(11) 0.0067(11)

loop_
_atom_type_symbol
_atom_type_description
_atom_type_scat_dispersion_real
_atom_type_scat_dispersion_imag
_atom_type_scat_source
C C 0.0033 0.0016 'International Tables Vol C Tables 4.2.6.8 and 6.1.1.4'
H H 0 0 'International Tables Vol C Tables 4.2.6.8 and 6.1.1.4'
N N 0.0061 0.0033 'International Tables Vol C Tables 4.2.6.8 and 6.1.1.4'
O O 0.0106 0.006 'International Tables Vol C Tables 4.2.6.8 and 6.1.1.4'
P P 0.1023 0.0942 'International Tables Vol C Tables 4.2.6.8 and 6.1.1.4'

loop_
_geom_angle_atom_site_label_1
_geom_angle_atom_site_label_2
_geom_angle_atom_site_label_3
_geom_angle_site_symmetry_1
_geom_angle_site_symmetry_3
_geom_angle
_geom_angle_publ_flag
O1 P1 C10 . . 115.87(11) ?
O1 P1 C121 . . 112.56(12) ?
C10 P1 C121 . . 105.88(12) ?
O1 P1 C111 . . 110.98(11) ?
C10 P1 C111 . . 105.53(12) ?
C121 P1 C111 . . 105.23(11) ?
N112 C111 C116 . . 123.1(2) ?
N112 C111 P1 . . 116.64(18) ?
C116 C111 P1 . . 120.2(2) ?
C113 N112 C111 . . 116.4(2) ?
N112 C113 C114 . . 124.6(3) ?
N112 C113 H113 . . 117.7 ?
C114 C113 H113 . . 117.7 ?
C115 C114 C113 . . 118.0(3) ?
C115 C114 H114 . . 121 ?
C113 C114 H114 . . 121 ?
C114 C115 C116 . . 119.3(3) ?
C114 C115 H115 . . 120.4 ?
C116 C115 H115 . . 120.4 ?
C115 C116 C111 . . 118.7(3) ?
C115 C116 H116 . . 120.6 ?
C111 C116 H116 . . 120.6 ?
N122 C121 C126 . . 123.0(2) ?
N122 C121 P1 . . 117.2(2) ?
C126 C121 P1 . . 119.86(19) ?
C123 N122 C121 . . 116.5(2) ?
N122 C123 C124 . . 123.6(3) ?
N122 C123 H123 . . 118.2 ?
C124 C123 H123 . . 118.2 ?
C125 C124 C123 . . 119.3(3) ?
C125 C124 H124 . . 120.4 ?
C123 C124 H124 . . 120.4 ?
C124 C125 C126 . . 118.4(3) ?
C124 C125 H125 . . 120.8 ?
C126 C125 H125 . . 120.8 ?
C125 C126 C121 . . 119.3(2) ?
C125 C126 H126 . . 120.4 ?
C121 C126 H126 . . 120.4 ?
C10 C10 P1 2_556 . 111.2(2) ?
C10 C10 H10A 2_556 . 109.4 ?
P1 C10 H10A . . 109.4 ?
C10 C10 H10B 2_556 . 109.4 ?
P1 C10 H10B . . 109.4 ?
H10A C10 H10B . . 108 ?
O2 P2 C20 . . 115.28(11) ?
O2 P2 C211 . . 111.60(12) ?
C20 P2 C211 . . 106.06(11) ?
O2 P2 C221 . . 112.89(11) ?
C20 P2 C221 . . 106.09(12) ?
C211 P2 C221 . . 104.05(11) ?
N212 C211 C216 . . 123.4(2) ?
N212 C211 P2 . . 116.2(2) ?
C216 C211 P2 . . 120.4(2) ?
C213 N212 C211 . . 116.5(2) ?
N212 C213 C214 . . 123.8(3) ?
N212 C213 H213 . . 118.1 ?
C214 C213 H213 . . 118.1 ?
C215 C214 C213 . . 119.1(3) ?
C215 C214 H214 . . 120.5 ?
C213 C214 H214 . . 120.5 ?
C214 C215 C216 . . 118.2(3) ?
C214 C215 H215 . . 120.9 ?
C216 C215 H215 . . 120.9 ?
C215 C216 C211 . . 119.0(3) ?
C215 C216 H216 . . 120.5 ?
C211 C216 H216 . . 120.5 ?
N222 C221 C226 . . 123.4(2) ?
N222 C221 P2 . . 118.23(18) ?
C226 C221 P2 . . 118.36(19) ?
C223 N222 C221 . . 116.2(2) ?
N222 C223 C224 . . 124.3(3) ?
N222 C223 H223 . . 117.8 ?
C224 C223 H223 . . 117.8 ?
C225 C224 C223 . . 118.6(2) ?
C225 C224 H224 . . 120.7 ?
C223 C224 H224 . . 120.7 ?
C224 C225 C226 . . 118.7(3) ?
C224 C225 H225 . . 120.6 ?
C226 C225 H225 . . 120.6 ?
C225 C226 C221 . . 118.8(2) ?
C225 C226 H226 . . 120.6 ?
C221 C226 H226 . . 120.6 ?
C20 C20 P2 2_655 . 111.1(2) ?
C20 C20 H20A 2_655 . 109.4 ?
P2 C20 H20A . . 109.4 ?
C20 C20 H20B 2_655 . 109.4 ?
P2 C20 H20B . . 109.4 ?
H20A C20 H20B . . 108 ?

loop_
_geom_bond_atom_site_label_1
_geom_bond_atom_site_label_2
_geom_bond_site_symmetry_2
_geom_bond_distance
_geom_bond_publ_flag
P1 O1 . 1.4917(18) ?
P1 C10 . 1.799(3) ?
P1 C121 . 1.809(3) ?
P1 C111 . 1.815(3) ?
C111 N112 . 1.344(3) ?
C111 C116 . 1.391(3) ?
N112 C113 . 1.339(3) ?
C113 C114 . 1.381(4) ?
C113 H113 . 0.95 ?
C114 C115 . 1.377(4) ?
C114 H114 . 0.95 ?
C115 C116 . 1.380(4) ?
C115 H115 . 0.95 ?
C116 H116 . 0.95 ?
C121 N122 . 1.352(3) ?
C121 C126 . 1.383(4) ?
N122 C123 . 1.339(3) ?
C123 C124 . 1.382(4) ?
C123 H123 . 0.95 ?
C124 C125 . 1.371(4) ?
C124 H124 . 0.95 ?
C125 C126 . 1.381(4) ?
C125 H125 . 0.95 ?
C126 H126 . 0.95 ?
C10 C10 2_556 1.516(5) ?
C10 H10A . 0.99 ?
C10 H10B . 0.99 ?
P2 O2 . 1.4897(18) ?
P2 C20 . 1.798(2) ?
P2 C211 . 1.811(3) ?
P2 C221 . 1.819(3) ?
C211 N212 . 1.341(3) ?
C211 C216 . 1.384(4) ?
N212 C213 . 1.340(3) ?
C213 C214 . 1.378(4) ?
C213 H213 . 0.95 ?
C214 C215 . 1.378(4) ?
C214 H214 . 0.95 ?
C215 C216 . 1.382(4) ?
C215 H215 . 0.95 ?
C216 H216 . 0.95 ?
C221 N222 . 1.343(3) ?
C221 C226 . 1.386(3) ?
N222 C223 . 1.336(3) ?
C223 C224 . 1.382(4) ?
C223 H223 . 0.95 ?
C224 C225 . 1.372(4) ?
C224 H224 . 0.95 ?
C225 C226 . 1.383(4) ?
C225 H225 . 0.95 ?
C226 H226 . 0.95 ?
C20 C20 2_655 1.536(5) ?
C20 H20A . 0.99 ?
C20 H20B . 0.99 ?
